data_4063367
loop_
_publ_author_name
'Kashiwabara, Taigo'
'Tanaka, Masato'

_publ_section_title
;
 Arylglyoxylrhodium Complexes, Their Thermolysis, and Attempted Generation
 by Carbonylation of an Aroylrhodium Complex
;
_journal_issue 2
_journal_name_full Organometallics
_journal_page_first 239
_journal_page_last 244
_journal_paper_doi 10.1021/om101079e
_journal_volume 30
_journal_year 2011
_chemical_formula_moiety 'C14 H11 Cl2 O5 Rh '
_chemical_formula_sum 'C14 H11 Cl2 O5 Rh'
_chemical_formula_weight 433.05
_space_group_IT_number 14
_symmetry_cell_setting monoclinic
_symmetry_Int_Tables_number 14
_symmetry_space_group_name_Hall '-P 2ybc'
_symmetry_space_group_name_H-M 'P 1 21/c 1'
_cell_angle_alpha 90
_cell_angle_beta 102.484(4)
_cell_angle_gamma 90
_cell_formula_units_Z 4
_cell_length_a 12.515(4)
_cell_length_b 7.748(2)
_cell_length_c 17.078(5)
_cell_measurement_reflns_used 4394
_cell_measurement_temperature 113.1
_cell_measurement_theta_max 27.5
_cell_measurement_theta_min 3.1
_cell_volume 1616.8(8)
_computing_cell_refinement CrystalClear
_computing_data_collection CrystalClear
_computing_data_reduction CrystalStructure
_computing_publication_material 'CrystalStructure 3.6.0'
_computing_structure_refinement CRYSTALS
_computing_structure_solution SIR97
_diffrn_ambient_temperature 113
_diffrn_detector_area_resol_mean 7.31
_diffrn_measured_fraction_theta_full 0.9917
_diffrn_measured_fraction_theta_max 0.9917
_diffrn_measurement_device_type 'Rigaku Saturn'
_diffrn_measurement_method \w
_diffrn_radiation_type 'Mo K\a'
_diffrn_radiation_wavelength 0.7107
_diffrn_reflns_av_R_equivalents 0.030
_diffrn_reflns_limit_h_max 16
_diffrn_reflns_limit_h_min -15
_diffrn_reflns_limit_k_max 10
_diffrn_reflns_limit_k_min -9
_diffrn_reflns_limit_l_max 22
_diffrn_reflns_limit_l_min -21
_diffrn_reflns_number 12039
_diffrn_reflns_theta_full 27.48
_diffrn_reflns_theta_max 27.48
_exptl_absorpt_coefficient_mu 1.401
_exptl_absorpt_correction_T_max 0.777
_exptl_absorpt_correction_T_min 0.683
_exptl_absorpt_correction_type multi-scan
_exptl_absorpt_process_details 'Jacobson, R. (1998) Private communication'
_exptl_crystal_colour yellow
_exptl_crystal_density_diffrn 1.779
_exptl_crystal_density_method 'not measured'
_exptl_crystal_description needle
_exptl_crystal_F_000 856.00
_exptl_crystal_size_max 0.50
_exptl_crystal_size_mid 0.20
_exptl_crystal_size_min 0.18
_refine_diff_density_max 0.57
_refine_diff_density_min -0.46
_refine_ls_extinction_method none
_refine_ls_goodness_of_fit_ref 0.986
_refine_ls_hydrogen_treatment refall
_refine_ls_number_parameters 210
_refine_ls_number_reflns 2530
_refine_ls_R_factor_gt 0.0230
_refine_ls_shift/su_max 0.0000
_refine_ls_structure_factor_coef F
_refine_ls_weighting_details 'w = 1/[0.8470\s(Fo^2^)]'
_refine_ls_weighting_scheme calc
_refine_ls_wR_factor_ref 0.0240
_reflns_number_gt 2530
_reflns_number_total 3680
_reflns_threshold_expression F^2^>2.0\s(F^2^)
_cod_data_source_file om101079e_si_002.cif
_cod_data_source_block '__3a'
_cod_original_formula_sum 'C14 H11 Cl2 O5 Rh '
_cod_database_code 4063367

loop_
_symmetry_equiv_pos_site_id
_symmetry_equiv_pos_as_xyz
1 +X,+Y,+Z
2 -X,1/2+Y,1/2-Z
3 -X,-Y,-Z
4 +X,1/2-Y,1/2+Z

loop_
_atom_site_label
_atom_site_type_symbol
_atom_site_fract_x
_atom_site_fract_y
_atom_site_fract_z
_atom_site_U_iso_or_equiv
_atom_site_adp_type
_atom_site_occupancy
_atom_site_symmetry_multiplicity
_atom_site_calc_flag
_atom_site_refinement_flags
_atom_site_disorder_assembly
_atom_site_disorder_group
Rh1 Rh 0.37401(2) 0.03862(3) 0.930930(10) 0.01731(6) Uani 1.00 1 d . . .
Cl1 Cl 0.41691(6) -0.07464(11) 1.06277(4) 0.0251(2) Uani 1.00 1 d . . .
Cl2 Cl 0.01164(9) -0.5539(1) 1.16650(5) 0.0511(3) Uani 1.00 1 d . . .
O1 O 0.1570(2) -0.0558(3) 0.86283(12) 0.0278(6) Uani 1.00 1 d . . .
O2 O 0.1706(2) 0.1837(3) 1.0198(1) 0.0302(7) Uani 1.00 1 d . . .
O3 O 0.3711(2) 0.4024(3) 0.9941(1) 0.0382(8) Uani 1.00 1 d . . .
O4 O 0.3461(2) 0.1423(3) 0.82061(11) 0.0195(6) Uani 1.00 1 d . . .
O5 O 0.3850(2) -0.2048(3) 0.89134(12) 0.0225(6) Uani 1.00 1 d . . .
C1 C 0.2165(3) -0.0044(4) 0.9228(2) 0.0212(9) Uani 1.00 1 d . . .
C2 C 0.1737(2) 0.0330(5) 1.0001(2) 0.0210(8) Uani 1.00 1 d . . .
C3 C 0.1362(2) -0.1127(4) 1.0411(2) 0.0196(8) Uani 1.00 1 d . . .
C4 C 0.1491(3) -0.2821(4) 1.0178(2) 0.0229(9) Uani 1.00 1 d . . .
C5 C 0.1128(3) -0.4181(4) 1.0570(2) 0.0284(10) Uani 1.00 1 d . . .
C6 C 0.0626(3) -0.3831(5) 1.1200(2) 0.0289(10) Uani 1.00 1 d . . .
C7 C 0.0500(3) -0.2170(5) 1.1451(2) 0.0315(10) Uani 1.00 1 d . . .
C8 C 0.0869(3) -0.0810(4) 1.1060(2) 0.0251(9) Uani 1.00 1 d . . .
C9 C 0.3683(3) 0.2652(5) 0.9719(2) 0.0258(10) Uani 1.00 1 d . . .
C10 C 0.3252(3) 0.1583(5) 0.6822(2) 0.0316(10) Uani 1.00 1 d . . .
C11 C 0.3431(2) 0.0512(5) 0.7577(2) 0.0213(9) Uani 1.00 1 d . . .
C12 C 0.3537(3) -0.1260(4) 0.7532(2) 0.0248(10) Uani 1.00 1 d . . .
C13 C 0.3709(3) -0.2421(4) 0.8167(2) 0.0230(9) Uani 1.00 1 d . . .
C14 C 0.3746(3) -0.4322(4) 0.7999(2) 0.0412(12) Uani 1.00 1 d . . .
H1 H 0.1840 -0.3033 0.9746 0.028 Uiso 1.00 1 c R . .
H2 H 0.1216 -0.5337 1.0410 0.033 Uiso 1.00 1 c R . .
H3 H 0.0160 -0.1966 1.1889 0.039 Uiso 1.00 1 c R . .
H4 H 0.0793 0.0343 1.1229 0.030 Uiso 1.00 1 c R . .
H5 H 0.2490 0.1694 0.6605 0.038 Uiso 1.00 1 c R . .
H6 H 0.3592 0.1042 0.6440 0.038 Uiso 1.00 1 c R . .
H7 H 0.3563 0.2695 0.6948 0.038 Uiso 1.00 1 c R . .
H8 H 0.3493 -0.1732 0.7013 0.030 Uiso 1.00 1 c R . .
H9 H 0.4479 -0.4638 0.7997 0.052 Uiso 1.00 1 c R . .
H10 H 0.3291 -0.4571 0.7490 0.052 Uiso 1.00 1 c R . .
H11 H 0.3499 -0.4955 0.8402 0.052 Uiso 1.00 1 c R . .

loop_
_atom_site_aniso_label
_atom_site_aniso_U_11
_atom_site_aniso_U_22
_atom_site_aniso_U_33
_atom_site_aniso_U_12
_atom_site_aniso_U_13
_atom_site_aniso_U_23
Rh1 0.02177(13) 0.01869(13) 0.01115(11) -0.0027(1) 0.00284(8) 0.00011(13)
Cl1 0.0226(4) 0.0386(6) 0.0138(4) -0.0055(4) 0.0034(3) 0.0063(4)
Cl2 0.0720(8) 0.0521(7) 0.0299(5) -0.0200(6) 0.0127(5) 0.0110(5)
O1 0.0238(12) 0.039(2) 0.0194(11) -0.0037(11) 0.0015(9) -0.0052(12)
O2 0.037(2) 0.025(1) 0.030(1) -0.0012(12) 0.0096(12) -0.0066(12)
O3 0.064(2) 0.025(1) 0.032(1) -0.0123(13) 0.0223(13) -0.0060(12)
O4 0.0295(13) 0.0174(12) 0.0112(10) -0.0013(10) 0.0039(9) 0.0022(9)
O5 0.0290(13) 0.0174(12) 0.0207(12) 0.0010(10) 0.0046(10) 0.0022(10)
C1 0.025(2) 0.016(2) 0.022(2) -0.002(1) 0.005(1) 0.0009(13)
C2 0.019(2) 0.024(2) 0.019(2) 0.000(2) 0.0006(12) -0.005(2)
C3 0.017(2) 0.022(2) 0.018(2) 0.002(1) 0.0001(13) -0.004(1)
C4 0.022(2) 0.026(2) 0.020(2) 0.002(2) 0.005(1) -0.001(2)
C5 0.034(2) 0.023(2) 0.026(2) 0.001(2) 0.002(2) -0.002(2)
C6 0.030(2) 0.037(2) 0.018(2) -0.005(2) 0.000(1) 0.004(2)
C7 0.034(2) 0.045(3) 0.018(2) -0.005(2) 0.011(2) -0.004(2)
C8 0.025(2) 0.029(2) 0.022(2) 0.002(2) 0.006(1) -0.008(2)
C9 0.037(2) 0.029(2) 0.013(2) -0.007(2) 0.010(2) 0.001(2)
C10 0.046(2) 0.033(2) 0.015(2) -0.005(2) 0.005(2) 0.002(2)
C11 0.021(2) 0.028(2) 0.014(2) -0.004(2) 0.0015(12) -0.001(2)
C12 0.037(2) 0.022(2) 0.015(2) -0.005(2) 0.006(2) -0.004(2)
C13 0.026(2) 0.020(2) 0.024(2) -0.002(2) 0.009(2) -0.003(2)
C14 0.067(3) 0.025(2) 0.038(2) -0.002(2) 0.023(2) -0.007(2)

loop_
_atom_type_symbol
_atom_type_description
_atom_type_scat_dispersion_real
_atom_type_scat_dispersion_imag
_atom_type_scat_source
C C 0.003 0.002
;
International Tables for Crystallography
(1992, Vol. C, Tables 4.2.6.8 and 6.1.1.4)
;
H H 0.000 0.000
;
International Tables for Crystallography
(1992, Vol. C, Table 6.1.1.4)
;
O O 0.011 0.006
;
International Tables for Crystallography
(1992, Vol. C, Tables 4.2.6.8 and 6.1.1.4)
;
Rh Rh -1.118 0.919
;
International Tables for Crystallography
(1992, Vol. C, Tables 4.2.6.8 and 6.1.1.4)
;
Cl Cl 0.148 0.159
;
International Tables for Crystallography
(1992, Vol. C, Tables 4.2.6.8 and 6.1.1.4)
;

loop_
_geom_angle_atom_site_label_1
_geom_angle_atom_site_label_2
_geom_angle_atom_site_label_3
_geom_angle
_geom_angle_publ_flag
_geom_angle_site_symmetry_1
_geom_angle_site_symmetry_2
_geom_angle_site_symmetry_3
O(4) Rh(1) Cl(1) 176.59(6) ? . . .
O(5) Rh(1) Cl(1) 87.39(6) ? . . .
C(1) Rh(1) Cl(1) 91.27(9) ? . . .
C(9) Rh(1) Cl(1) 90.7(1) ? . . .
O(5) Rh(1) O(4) 94.02(8) ? . . .
C(1) Rh(1) O(4) 91.9(1) ? . . .
C(9) Rh(1) O(4) 87.9(1) ? . . .
Rh(1) O(4) C(11) 122.3(2) ? . . .
C(1) Rh(1) O(5) 87.6(1) ? . . .
C(9) Rh(1) O(5) 177.6(1) ? . . .
Rh(1) O(5) C(13) 122.6(2) ? . . .
Rh(1) C(1) O(1) 122.9(3) ? . . .
Rh(1) C(1) C(2) 115.5(2) ? . . .
C(9) Rh(1) C(1) 93.8(1) ? . . .
Rh(1) C(9) O(3) 175.3(3) ? . . .
Cl(2) C(6) C(5) 118.7(3) ? . . .
Cl(2) C(6) C(7) 119.5(3) ? . . .
O(1) C(1) C(2) 121.6(3) ? . . .
O(2) C(2) C(1) 116.8(3) ? . . .
O(2) C(2) C(3) 125.2(3) ? . . .
O(4) C(11) C(10) 112.7(3) ? . . .
O(4) C(11) C(12) 127.5(3) ? . . .
O(5) C(13) C(12) 126.5(3) ? . . .
O(5) C(13) C(14) 114.1(3) ? . . .
C(1) C(2) C(3) 118.0(3) ? . . .
C(2) C(3) C(8) 119.1(3) ? . . .
C(2) C(3) C(4) 121.6(3) ? . . .
C(3) C(4) C(5) 120.8(3) ? . . .
C(8) C(3) C(4) 119.3(3) ? . . .
C(3) C(8) C(7) 120.0(3) ? . . .
C(4) C(5) C(6) 118.7(3) ? . . .
C(5) C(6) C(7) 121.8(3) ? . . .
C(6) C(7) C(8) 119.3(3) ? . . .
C(10) C(11) C(12) 119.8(3) ? . . .
C(11) C(12) C(13) 126.9(3) ? . . .
C(12) C(13) C(14) 119.4(3) ? . . .
C(3) C(4) H(1) 119.1108 ? . . .
C(3) C(8) H(4) 119.6359 ? . . .
C(4) C(5) H(2) 120.7705 ? . . .
H(1) C(4) C(5) 120.0383 ? . . .
H(2) C(5) C(6) 120.5362 ? . . .
C(6) C(7) H(3) 120.1357 ? . . .
H(3) C(7) C(8) 120.5478 ? . . .
C(7) C(8) H(4) 120.3524 ? . . .
H(5) C(10) C(11) 109.4587 ? . . .
H(7) C(10) C(11) 109.1510 ? . . .
H(6) C(10) C(11) 109.8021 ? . . .
H(7) C(10) H(5) 109.4748 ? . . .
H(6) C(10) H(5) 109.4667 ? . . .
H(7) C(10) H(6) 109.4735 ? . . .
C(11) C(12) H(8) 116.5814 ? . . .
H(8) C(12) C(13) 116.5180 ? . . .
C(13) C(14) H(9) 108.8360 ? . . .
C(13) C(14) H(11) 109.8646 ? . . .
C(13) C(14) H(10) 109.7046 ? . . .
H(11) C(14) H(9) 109.4770 ? . . .
H(10) C(14) H(9) 109.4717 ? . . .
H(11) C(14) H(10) 109.4716 ? . . .

loop_
_geom_bond_atom_site_label_1
_geom_bond_atom_site_label_2
_geom_bond_distance
_geom_bond_publ_flag
_geom_bond_site_symmetry_1
_geom_bond_site_symmetry_2
Rh(1) Cl(1) 2.3675(7) ? . .
Rh(1) O(4) 2.008(2) ? . .
Rh(1) O(5) 2.018(2) ? . .
Rh(1) C(1) 1.975(3) ? . .
Rh(1) C(9) 1.897(4) ? . .
Cl(2) C(6) 1.734(4) ? . .
O(1) C(1) 1.196(3) ? . .
O(2) C(2) 1.218(4) ? . .
O(3) C(9) 1.127(4) ? . .
O(4) C(11) 1.279(4) ? . .
O(5) C(13) 1.281(4) ? . .
C(1) C(2) 1.555(5) ? . .
C(2) C(3) 1.459(5) ? . .
C(3) C(4) 1.391(5) ? . .
C(3) C(8) 1.402(5) ? . .
C(4) C(5) 1.376(5) ? . .
C(5) C(6) 1.385(5) ? . .
C(6) C(7) 1.376(5) ? . .
C(7) C(8) 1.379(5) ? . .
C(10) C(11) 1.509(4) ? . .
C(11) C(12) 1.382(5) ? . .
C(12) C(13) 1.389(5) ? . .
C(13) C(14) 1.503(5) ? . .
C(4) H(1) 0.9499 ? . .
C(5) H(2) 0.9500 ? . .
C(7) H(3) 0.9500 ? . .
C(8) H(4) 0.9500 ? . .
C(10) H(5) 0.9500 ? . .
C(10) H(6) 0.9500 ? . .
C(10) H(7) 0.9501 ? . .
C(12) H(8) 0.9499 ? . .
C(14) H(9) 0.9500 ? . .
C(14) H(10) 0.9500 ? . .
C(14) H(11) 0.9500 ? . .
